data_7014104
loop_
_publ_author_name
'du Peloux, Charlotte'
'Dolbecq, Anne'
'Mialane, Pierre'
'Marrot, J\'er\^ome'
'S\'echeresse, Francis'

_publ_section_title
;
 Template synthesis of [(Mo(V)2O4)(O3PCH2PO3)]n clusters (n = 3, 4,
 10): solid state and solution studies.
;
_journal_issue 8
_journal_name_full 'Dalton transactions (Cambridge, England : 2003)'
_journal_page_first 1259
_journal_page_last 1263
_journal_paper_doi 10.1039/b401250j
_journal_year 2004
_chemical_formula_sum 'C6 H152 Mo8 Na12 O118 P8'
_chemical_formula_weight 3404.44
_chemical_name_systematic
;
?
;
_space_group_IT_number 14
_symmetry_cell_setting monoclinic
_symmetry_space_group_name_Hall '-P 2ybc'
_symmetry_space_group_name_H-M 'P 1 21/c 1'
_atom_sites_solution_hydrogens geom
_atom_sites_solution_primary direct
_atom_sites_solution_secondary difmap
_audit_creation_method SHELXL-97
_cell_angle_alpha 90.00
_cell_angle_beta 117.9800(10)
_cell_angle_gamma 90.00
_cell_formula_units_Z 2
_cell_length_a 17.8486(3)
_cell_length_b 14.1970(3)
_cell_length_c 17.9916(4)
_cell_measurement_reflns_used 17405
_cell_measurement_temperature 296(2)
_cell_volume 4026.11(15)
_computing_cell_refinement 'Bruker SMART'
_computing_data_collection 'Bruker SMART'
_computing_data_reduction 'Bruker SHELXTL'
_computing_molecular_graphics 'Bruker SHELXTL'
_computing_publication_material 'Bruker SHELXTL'
_computing_structure_refinement 'SHELXL-97 (Sheldrick, 1997)'
_computing_structure_solution 'Bruker SHELXTL'
_diffrn_ambient_temperature 296(2)
_diffrn_measured_fraction_theta_full 0.889
_diffrn_measured_fraction_theta_max 0.889
_diffrn_measurement_device_type 'CCD area detector'
_diffrn_measurement_method 'phi and omega scans'
_diffrn_radiation_monochromator graphite
_diffrn_radiation_source 'fine-focus sealed tube'
_diffrn_radiation_type MoK\a
_diffrn_radiation_wavelength 0.71073
_diffrn_reflns_av_R_equivalents 0.0326
_diffrn_reflns_av_sigmaI/netI 0.0431
_diffrn_reflns_limit_h_max 24
_diffrn_reflns_limit_h_min -12
_diffrn_reflns_limit_k_max 17
_diffrn_reflns_limit_k_min -18
_diffrn_reflns_limit_l_max 24
_diffrn_reflns_limit_l_min -25
_diffrn_reflns_number 27302
_diffrn_reflns_theta_full 29.91
_diffrn_reflns_theta_max 29.91
_diffrn_reflns_theta_min 1.29
_diffrn_standards_decay_% 0
_diffrn_standards_interval_count 0
_diffrn_standards_interval_time 0
_diffrn_standards_number 0
_exptl_absorpt_coefficient_mu 1.623
_exptl_absorpt_correction_T_max 0.8599
_exptl_absorpt_correction_T_min 0.5474
_exptl_absorpt_correction_type multi-scan
_exptl_absorpt_process_details 'SADABS (Sheldrick, 1996)'
_exptl_crystal_colour red
_exptl_crystal_density_diffrn 2.808
_exptl_crystal_density_method 'not measured'
_exptl_crystal_description parallelepiped
_exptl_crystal_F_000 3440
_exptl_crystal_size_max 0.44
_exptl_crystal_size_mid 0.36
_exptl_crystal_size_min 0.10
_refine_diff_density_max 1.177
_refine_diff_density_min -0.881
_refine_diff_density_rms 0.131
_refine_ls_extinction_coef 0.00118(8)
_refine_ls_extinction_expression Fc^*^=kFc[1+0.001xFc^2^\l^3^/sin(2\q)]^-1/4^
_refine_ls_extinction_method SHELXL
_refine_ls_goodness_of_fit_ref 1.024
_refine_ls_hydrogen_treatment mixed
_refine_ls_matrix_type full
_refine_ls_number_parameters 518
_refine_ls_number_reflns 10342
_refine_ls_number_restraints 0
_refine_ls_restrained_S_all 1.024
_refine_ls_R_factor_all 0.0462
_refine_ls_R_factor_gt 0.0317
_refine_ls_shift/su_max 0.001
_refine_ls_shift/su_mean 0.000
_refine_ls_structure_factor_coef Fsqd
_refine_ls_weighting_details 'calc w=1/[\s^2^(Fo^2^)+(0.0513P)^2^+1.6780P] where P=(Fo^2^+2Fc^2^)/3'
_refine_ls_weighting_scheme calc
_refine_ls_wR_factor_gt 0.0872
_refine_ls_wR_factor_ref 0.0924
_reflns_number_gt 7996
_reflns_number_total 10342
_reflns_threshold_expression >2sigma(I)
_cod_data_source_file b401250j.txt
_cod_data_source_block 3
_cod_depositor_comments
;
The following automatic conversions were performed:
'_symmetry_cell_setting' value 'Monoclinic' changed to 'monoclinic'
according to '/home/saulius/struct/CIF-dictionaries/cif_core.dic'
dictionary named 'cif_core.dic' version 2.4.1 from 2010-06-29.

Automatic conversion script
Id: cif_fix_enum 1527 2010-12-29 10:47:43Z saulius 
;
_cod_original_cell_volume 4026.11(14)
_cod_original_sg_symbol_H-M P2(1)/c
_cod_database_code 7014104

loop_
_symmetry_equiv_pos_as_xyz
'x, y, z'
'-x, y+1/2, -z+1/2'
'-x, -y, -z'
'x, -y-1/2, z-1/2'

loop_
_atom_site_label
_atom_site_type_symbol
_atom_site_fract_x
_atom_site_fract_y
_atom_site_fract_z
_atom_site_U_iso_or_equiv
_atom_site_adp_type
_atom_site_occupancy
_atom_site_symmetry_multiplicity
_atom_site_calc_flag
_atom_site_refinement_flags
_atom_site_disorder_assembly
_atom_site_disorder_group
Mo1 Mo 0.128525(18) 0.73384(2) 0.060495(18) 0.01596(7) Uani 1 1 d . . .
Mo3 Mo -0.215747(18) 0.82778(2) -0.101342(18) 0.01636(7) Uani 1 1 d . . .
Mo2 Mo 0.288620(18) 0.76340(2) 0.136783(19) 0.01806(8) Uani 1 1 d . . .
Mo4 Mo -0.350515(18) 0.92770(2) -0.164395(18) 0.01750(7) Uani 1 1 d . . .
P1 P -0.05730(5) 0.71540(6) -0.11137(5) 0.01624(17) Uani 1 1 d . . .
P2 P -0.05899(5) 0.71070(6) 0.05406(5) 0.01661(17) Uani 1 1 d . . .
P3 P 0.44515(5) 0.88596(6) 0.12963(6) 0.01830(18) Uani 1 1 d . . .
P4 P 0.44163(5) 0.88670(6) 0.29348(6) 0.01927(18) Uani 1 1 d . . .
O1 O 0.20556(15) 0.76547(17) 0.17708(15) 0.0199(5) Uani 1 1 d . . .
O2 O 0.03107(15) 0.75243(17) 0.09361(16) 0.0225(5) Uani 1 1 d . . .
O3 O 0.03508(15) 0.75100(17) -0.06433(15) 0.0210(5) Uani 1 1 d . . .
O4 O 0.20655(15) 0.76377(17) 0.01859(15) 0.0198(5) Uani 1 1 d . . .
O5 O -0.12508(16) 0.79014(18) 0.02174(15) 0.0244(5) Uani 1 1 d . . .
O6 O -0.11918(15) 0.79934(17) -0.13522(16) 0.0225(5) Uani 1 1 d . . .
O7 O -0.27283(14) 0.89477(17) -0.20734(15) 0.0202(5) Uani 1 1 d . . .
O8 O -0.27767(14) 0.88623(16) -0.04986(14) 0.0189(5) Uani 1 1 d . . .
O9 O -0.26010(16) 0.71924(17) -0.12801(17) 0.0268(6) Uani 1 1 d . . .
O10 O 0.36921(15) 0.81477(18) 0.25583(15) 0.0252(5) Uani 1 1 d . . .
O11 O 0.25095(14) 0.93515(16) 0.11505(15) 0.0182(5) Uani 1 1 d . . .
O12 O 0.36972(15) 0.81784(18) 0.09737(15) 0.0233(5) Uani 1 1 d . . .
O13 O -0.40338(15) 1.01382(18) -0.26917(15) 0.0242(5) Uani 1 1 d . . .
O14 O -0.41157(15) 1.01165(17) -0.11438(15) 0.0221(5) Uani 1 1 d . . .
O15 O -0.14372(15) 0.95997(16) -0.06146(16) 0.0228(5) Uani 1 1 d . . .
O16 O 0.11390(14) 0.89040(16) 0.05813(15) 0.0212(5) Uani 1 1 d . . .
O17 O -0.07209(16) 0.65682(17) -0.18684(15) 0.0246(5) Uani 1 1 d . . .
O18 O -0.07105(16) 0.64802(18) 0.11500(16) 0.0252(6) Uani 1 1 d . . .
O19 O 0.32461(17) 0.65188(18) 0.15309(17) 0.0300(6) Uani 1 1 d . . .
O20 O 0.49979(15) 0.86789(18) 0.08850(16) 0.0249(5) Uani 1 1 d . . .
O21 O 0.49234(15) 0.87683(19) 0.38736(15) 0.0266(6) Uani 1 1 d . . .
O22 O -0.42514(16) 0.84368(18) -0.20337(18) 0.0312(6) Uani 1 1 d . . .
O23 O 0.12719(15) 0.61369(17) 0.06177(16) 0.0253(5) Uani 1 1 d . . .
C1 C -0.0738(2) 0.6437(2) -0.0370(2) 0.0191(7) Uani 1 1 d . . .
C2 C 0.5065(2) 0.8705(3) 0.2422(2) 0.0228(7) Uani 1 1 d . . .
C3 C 0.1704(2) 0.9551(2) 0.0777(2) 0.0184(7) Uani 1 1 d . . .
Na1 Na 0.10194(10) 0.87625(11) 0.19392(10) 0.0321(4) Uani 1 1 d . . .
Na2 Na 0.14346(11) 0.79966(12) -0.12290(10) 0.0356(4) Uani 1 1 d . . .
Na3 Na 0.0000 1.0000 0.0000 0.0350(5) Uani 1 2 d S . .
Na4 Na -0.28950(11) 0.79864(12) 0.07111(11) 0.0393(4) Uani 1 1 d . . .
Na5 Na -0.28117(10) 0.96344(12) -0.41979(11) 0.0370(4) Uani 1 1 d . . .
Na6 Na 0.5000 1.0000 0.5000 0.0641(9) Uani 1 2 d S . .
Na7 Na 0.29271(14) 0.95852(17) -0.14948(13) 0.0644(6) Uani 1 1 d . . .
O1W O 0.05397(18) 0.9017(2) -0.23009(18) 0.0401(7) Uani 1 1 d . . .
O2W O 0.2271(2) 0.9424(2) -0.0629(2) 0.0436(8) Uani 1 1 d . . .
O3W O -0.19463(18) 0.8351(2) -0.33286(19) 0.0386(7) Uani 1 1 d . . .
O4W O 0.23649(18) 0.9511(2) 0.28440(18) 0.0359(7) Uani 1 1 d . . .
O5W O -0.33845(18) 0.6657(2) -0.02406(18) 0.0375(7) Uani 1 1 d . . .
O6W O -0.16451(19) 1.0135(2) -0.4379(2) 0.0405(7) Uani 1 1 d . . .
O7W O -0.38341(18) 0.9329(2) 0.04230(19) 0.0381(7) Uani 1 1 d . . .
O8W O 0.08236(18) 0.8508(2) 0.30938(18) 0.0353(7) Uani 1 1 d . . .
O9W O -0.39744(19) 0.9105(2) -0.39740(19) 0.0445(8) Uani 1 1 d . . .
O10W O -0.1581(2) 0.8813(2) 0.14255(19) 0.0454(8) Uani 1 1 d . . .
O11W O 0.0340(2) 1.0240(2) 0.1473(2) 0.0441(8) Uani 1 1 d . . .
O12W O 0.2549(2) 0.7908(2) -0.1606(2) 0.0465(8) Uani 1 1 d . . .
O13W O 0.4158(2) 0.7655(2) 0.4589(2) 0.0516(9) Uani 1 1 d . . .
O14W O 0.1719(3) 0.9926(3) -0.2802(2) 0.0605(10) Uani 1 1 d . . .
O15W O -0.3480(2) 0.7753(3) 0.1663(2) 0.0629(11) Uani 1 1 d . . .
O16W O -0.3799(2) 1.0746(3) -0.5182(3) 0.0621(10) Uani 1 1 d . . .
O17W O 0.4086(3) 0.9201(4) -0.1727(3) 0.110(2) Uani 1 1 d . . .

loop_
_atom_site_aniso_label
_atom_site_aniso_U_11
_atom_site_aniso_U_22
_atom_site_aniso_U_33
_atom_site_aniso_U_23
_atom_site_aniso_U_13
_atom_site_aniso_U_12
Mo1 0.01590(14) 0.01641(14) 0.01575(15) -0.00039(11) 0.00758(11) -0.00106(10)
Mo3 0.01636(14) 0.01676(14) 0.01673(14) 0.00018(11) 0.00840(11) 0.00051(11)
Mo2 0.01614(14) 0.02061(15) 0.01704(15) 0.00027(11) 0.00745(12) -0.00162(11)
Mo4 0.01697(14) 0.01813(14) 0.01719(15) -0.00027(11) 0.00782(11) 0.00104(11)
P1 0.0162(4) 0.0175(4) 0.0153(4) -0.0011(3) 0.0076(3) -0.0001(3)
P2 0.0167(4) 0.0179(4) 0.0167(4) 0.0012(3) 0.0091(3) -0.0007(3)
P3 0.0158(4) 0.0208(4) 0.0201(4) 0.0008(3) 0.0100(3) 0.0014(3)
P4 0.0154(4) 0.0240(4) 0.0157(4) 0.0012(3) 0.0051(3) 0.0003(3)
O1 0.0185(12) 0.0262(13) 0.0146(12) -0.0013(10) 0.0073(9) -0.0031(10)
O2 0.0200(12) 0.0282(13) 0.0232(13) -0.0064(10) 0.0133(11) -0.0057(10)
O3 0.0184(12) 0.0270(13) 0.0166(12) -0.0006(10) 0.0075(10) -0.0032(10)
O4 0.0185(12) 0.0244(12) 0.0177(12) -0.0010(10) 0.0094(10) -0.0005(9)
O5 0.0268(13) 0.0283(13) 0.0169(12) 0.0023(10) 0.0093(10) 0.0085(11)
O6 0.0232(12) 0.0226(12) 0.0260(13) 0.0044(10) 0.0152(11) 0.0051(10)
O7 0.0209(12) 0.0227(12) 0.0189(12) 0.0019(10) 0.0109(10) 0.0035(10)
O8 0.0176(11) 0.0220(12) 0.0186(12) 0.0022(10) 0.0098(10) 0.0023(9)
O9 0.0277(14) 0.0196(13) 0.0339(15) -0.0018(11) 0.0151(12) -0.0025(10)
O10 0.0221(13) 0.0338(15) 0.0169(12) -0.0009(11) 0.0068(10) -0.0074(11)
O11 0.0145(11) 0.0191(12) 0.0202(12) -0.0004(9) 0.0073(9) 0.0004(9)
O12 0.0197(12) 0.0299(14) 0.0228(13) -0.0023(11) 0.0121(10) -0.0035(10)
O13 0.0260(13) 0.0285(13) 0.0170(12) 0.0024(10) 0.0092(10) 0.0065(11)
O14 0.0233(12) 0.0225(12) 0.0242(13) 0.0040(10) 0.0143(11) 0.0046(10)
O15 0.0183(12) 0.0180(12) 0.0287(14) -0.0004(10) 0.0083(10) -0.0008(9)
O16 0.0182(12) 0.0169(12) 0.0269(13) -0.0002(10) 0.0094(10) -0.0010(9)
O17 0.0268(13) 0.0294(14) 0.0187(13) -0.0078(10) 0.0114(11) -0.0040(11)
O18 0.0268(13) 0.0293(14) 0.0220(13) 0.0067(11) 0.0135(11) -0.0036(11)
O19 0.0275(14) 0.0248(14) 0.0353(16) 0.0037(11) 0.0127(12) 0.0028(11)
O20 0.0215(13) 0.0301(14) 0.0295(14) -0.0010(11) 0.0172(11) 0.0010(10)
O21 0.0216(13) 0.0366(15) 0.0160(12) 0.0022(11) 0.0040(10) -0.0020(11)
O22 0.0223(13) 0.0281(14) 0.0388(16) -0.0064(12) 0.0106(12) -0.0056(11)
O23 0.0262(13) 0.0193(12) 0.0296(14) 0.0000(10) 0.0125(11) -0.0006(10)
C1 0.0226(17) 0.0163(15) 0.0197(17) -0.0013(13) 0.0110(14) -0.0022(13)
C2 0.0175(16) 0.031(2) 0.0197(18) 0.0023(15) 0.0086(14) 0.0043(14)
C3 0.0168(16) 0.0187(16) 0.0227(18) -0.0052(13) 0.0118(14) -0.0011(13)
Na1 0.0380(9) 0.0339(9) 0.0303(8) -0.0045(7) 0.0210(7) -0.0042(7)
Na2 0.0427(10) 0.0364(9) 0.0241(8) 0.0022(7) 0.0127(7) 0.0002(7)
Na3 0.0183(10) 0.0467(14) 0.0336(13) 0.0041(10) 0.0068(9) 0.0055(9)
Na4 0.0371(9) 0.0395(9) 0.0409(10) -0.0022(8) 0.0181(8) 0.0014(7)
Na5 0.0315(9) 0.0398(9) 0.0399(10) -0.0024(8) 0.0169(7) 0.0011(7)
Na6 0.0327(15) 0.0614(19) 0.076(2) 0.0000(16) 0.0073(14) 0.0060(13)
Na7 0.0694(14) 0.0840(16) 0.0438(12) -0.0152(11) 0.0299(11) -0.0320(12)
O1W 0.0371(16) 0.0488(18) 0.0288(16) 0.0006(14) 0.0109(13) 0.0005(14)
O2W 0.061(2) 0.0340(17) 0.049(2) -0.0093(14) 0.0366(17) -0.0107(15)
O3W 0.0315(16) 0.0468(19) 0.0396(17) 0.0059(14) 0.0184(13) 0.0024(13)
O4W 0.0372(16) 0.0409(17) 0.0334(16) -0.0034(13) 0.0196(13) -0.0084(13)
O5W 0.0318(15) 0.0487(18) 0.0285(15) 0.0044(13) 0.0111(12) -0.0109(13)
O6W 0.0463(18) 0.0346(16) 0.050(2) 0.0046(14) 0.0308(16) 0.0039(13)
O7W 0.0343(16) 0.0467(18) 0.0388(17) 0.0102(14) 0.0217(14) 0.0029(13)
O8W 0.0407(16) 0.0381(16) 0.0378(17) 0.0046(13) 0.0273(14) -0.0009(13)
O9W 0.0351(17) 0.065(2) 0.0348(17) -0.0105(16) 0.0175(14) 0.0011(15)
O10W 0.051(2) 0.0423(18) 0.0326(17) 0.0011(14) 0.0114(15) 0.0068(15)
O11W 0.054(2) 0.0380(17) 0.0442(19) 0.0024(14) 0.0266(16) 0.0066(15)
O12W 0.0487(19) 0.058(2) 0.0368(19) -0.0125(15) 0.0230(16) -0.0014(16)
O13W 0.047(2) 0.063(2) 0.044(2) 0.0185(17) 0.0218(17) -0.0001(17)
O14W 0.090(3) 0.043(2) 0.046(2) 0.0015(16) 0.029(2) 0.0161(19)
O15W 0.061(2) 0.081(3) 0.061(2) 0.034(2) 0.041(2) 0.033(2)
O16W 0.055(2) 0.063(2) 0.065(3) 0.011(2) 0.026(2) 0.0120(19)
O17W 0.094(4) 0.145(5) 0.121(4) -0.087(4) 0.075(3) -0.064(3)

loop_
_atom_type_symbol
_atom_type_description
_atom_type_scat_dispersion_real
_atom_type_scat_dispersion_imag
_atom_type_scat_source
C C 0.0033 0.0016 'International Tables Vol C Tables 4.2.6.8 and 6.1.1.4'
H H 0.0000 0.0000 'International Tables Vol C Tables 4.2.6.8 and 6.1.1.4'
O O 0.0106 0.0060 'International Tables Vol C Tables 4.2.6.8 and 6.1.1.4'
Na Na 0.0362 0.0249 'International Tables Vol C Tables 4.2.6.8 and 6.1.1.4'
P P 0.1023 0.0942 'International Tables Vol C Tables 4.2.6.8 and 6.1.1.4'
Mo Mo -1.6832 0.6857 'International Tables Vol C Tables 4.2.6.8 and 6.1.1.4'

loop_
_geom_angle_atom_site_label_1
_geom_angle_atom_site_label_2
_geom_angle_atom_site_label_3
_geom_angle
_geom_angle_site_symmetry_1
_geom_angle_site_symmetry_3
_geom_angle_publ_flag
O23 Mo1 O4 104.14(11) . . ?
O23 Mo1 O1 102.91(11) . . ?
O4 Mo1 O1 95.54(10) . . ?
O23 Mo1 O3 97.00(11) . . ?
O4 Mo1 O3 84.97(10) . . ?
O1 Mo1 O3 159.29(10) . . ?
O23 Mo1 O2 95.91(11) . . ?
O4 Mo1 O2 159.04(10) . . ?
O1 Mo1 O2 85.74(10) . . ?
O3 Mo1 O2 86.60(10) . . ?
O23 Mo1 O16 172.64(10) . . ?
O4 Mo1 O16 82.65(9) . . ?
O1 Mo1 O16 78.94(9) . . ?
O3 Mo1 O16 80.59(9) . . ?
O2 Mo1 O16 77.05(9) . . ?
O23 Mo1 Mo2 100.13(8) . . ?
O4 Mo1 Mo2 48.69(7) . . ?
O1 Mo1 Mo2 48.49(7) . . ?
O3 Mo1 Mo2 133.20(7) . . ?
O2 Mo1 Mo2 133.75(7) . . ?
O16 Mo1 Mo2 86.46(6) . . ?
O23 Mo1 Na1 126.03(9) . . ?
O4 Mo1 Na1 121.55(8) . . ?
O1 Mo1 Na1 49.61(8) . . ?
O3 Mo1 Na1 113.02(7) . . ?
O2 Mo1 Na1 45.95(7) . . ?
O16 Mo1 Na1 49.98(7) . . ?
Mo2 Mo1 Na1 90.84(3) . . ?
O23 Mo1 Na2 106.42(9) . . ?
O4 Mo1 Na2 36.15(8) . . ?
O1 Mo1 Na2 128.07(7) . . ?
O3 Mo1 Na2 48.87(7) . . ?
O2 Mo1 Na2 131.42(8) . . ?
O16 Mo1 Na2 77.30(7) . . ?
Mo2 Mo1 Na2 84.47(3) . . ?
Na1 Mo1 Na2 127.28(4) . . ?
O9 Mo3 O8 103.29(11) . . ?
O9 Mo3 O7 101.97(12) . . ?
O8 Mo3 O7 96.09(10) . . ?
O9 Mo3 O5 95.35(12) . . ?
O8 Mo3 O5 86.28(9) . . ?
O7 Mo3 O5 161.43(10) . . ?
O9 Mo3 O6 94.60(11) . . ?
O8 Mo3 O6 161.02(10) . . ?
O7 Mo3 O6 86.19(9) . . ?
O5 Mo3 O6 85.80(9) . . ?
O9 Mo3 O15 173.21(11) . . ?
O8 Mo3 O15 81.67(9) . . ?
O7 Mo3 O15 81.90(10) . . ?
O5 Mo3 O15 80.23(10) . . ?
O6 Mo3 O15 80.00(9) . . ?
O9 Mo3 Mo4 99.30(9) . . ?
O8 Mo3 Mo4 48.91(7) . . ?
O7 Mo3 Mo4 48.68(7) . . ?
O5 Mo3 Mo4 134.91(7) . . ?
O6 Mo3 Mo4 134.55(7) . . ?
O15 Mo3 Mo4 87.45(6) . . ?
O19 Mo2 O1 104.27(12) . . ?
O19 Mo2 O4 102.97(12) . . ?
O1 Mo2 O4 95.38(10) . . ?
O19 Mo2 O12 98.17(12) . . ?
O1 Mo2 O12 156.86(10) . . ?
O4 Mo2 O12 84.93(10) . . ?
O19 Mo2 O10 97.35(12) . . ?
O1 Mo2 O10 83.66(10) . . ?
O4 Mo2 O10 159.22(10) . . ?
O12 Mo2 O10 87.95(10) . . ?
O19 Mo2 O11 173.65(11) . . ?
O1 Mo2 O11 81.20(9) . . ?
O4 Mo2 O11 79.45(9) . . ?
O12 Mo2 O11 76.09(9) . . ?
O10 Mo2 O11 79.90(9) . . ?
O19 Mo2 Mo1 100.27(9) . . ?
O1 Mo2 Mo1 48.95(7) . . ?
O4 Mo2 Mo1 48.07(7) . . ?
O12 Mo2 Mo1 132.22(7) . . ?
O10 Mo2 Mo1 132.14(7) . . ?
O11 Mo2 Mo1 85.74(5) . . ?
O22 Mo4 O7 103.80(12) . . ?
O22 Mo4 O8 103.48(12) . . ?
O7 Mo4 O8 95.85(9) . . ?
O22 Mo4 O13 96.10(12) . . ?
O7 Mo4 O13 83.39(10) . . ?
O8 Mo4 O13 159.96(10) . . ?
O22 Mo4 O14 96.54(11) . . ?
O7 Mo4 O14 158.29(10) . . ?
O8 Mo4 O14 86.59(9) . . ?
O13 Mo4 O14 87.02(9) . . ?
O22 Mo4 O11 174.11(11) . 3_575 ?
O7 Mo4 O11 78.87(9) . 3_575 ?
O8 Mo4 O11 81.30(9) . 3_575 ?
O13 Mo4 O11 78.90(9) . 3_575 ?
O14 Mo4 O11 80.20(8) . 3_575 ?
O22 Mo4 Mo3 100.86(9) . . ?
O7 Mo4 Mo3 48.79(7) . . ?
O8 Mo4 Mo3 48.55(7) . . ?
O13 Mo4 Mo3 131.73(7) . . ?
O14 Mo4 Mo3 134.47(7) . . ?
O11 Mo4 Mo3 84.86(5) 3_575 . ?
O17 P1 O6 112.09(15) . . ?
O17 P1 O3 111.44(14) . . ?
O6 P1 O3 109.93(14) . . ?
O17 P1 C1 109.57(15) . . ?
O6 P1 C1 107.23(15) . . ?
O3 P1 C1 106.33(15) . . ?
O18 P2 O5 111.31(15) . . ?
O18 P2 O2 111.50(14) . . ?
O5 P2 O2 110.03(14) . . ?
O18 P2 C1 109.88(15) . . ?
O5 P2 C1 106.52(15) . . ?
O2 P2 C1 107.42(15) . . ?
O20 P3 O12 111.39(14) . . ?
O20 P3 O14 111.18(14) . 3_575 ?
O12 P3 O14 109.09(14) . 3_575 ?
O20 P3 C2 109.89(15) . . ?
O12 P3 C2 108.08(15) . . ?
O14 P3 C2 107.06(16) 3_575 . ?
O21 P4 O10 111.90(14) . . ?
O21 P4 O13 110.96(15) . 3_575 ?
O10 P4 O13 108.41(14) . 3_575 ?
O21 P4 C2 111.75(15) . . ?
O10 P4 C2 107.47(16) . . ?
O13 P4 C2 106.10(16) 3_575 . ?
Mo2 O1 Mo1 82.56(9) . . ?
Mo2 O1 Na1 141.30(12) . . ?
Mo1 O1 Na1 94.89(10) . . ?
P2 O2 Mo1 130.10(14) . . ?
P2 O2 Na1 134.00(14) . . ?
Mo1 O2 Na1 95.19(9) . . ?
P1 O3 Mo1 131.28(14) . . ?
P1 O3 Na2 130.45(14) . . ?
Mo1 O3 Na2 95.33(9) . . ?
Mo1 O4 Mo2 83.24(9) . . ?
Mo1 O4 Na2 114.49(12) . . ?
Mo2 O4 Na2 159.96(13) . . ?
P2 O5 Mo3 131.19(15) . . ?
P1 O6 Mo3 129.79(14) . . ?
Mo4 O7 Mo3 82.54(9) . . ?
Mo3 O8 Mo4 82.54(9) . . ?
Mo3 O8 Na4 119.05(11) . . ?
Mo4 O8 Na4 139.16(11) . . ?
P4 O10 Mo2 136.32(15) . . ?
C3 O11 Mo4 116.29(19) . 3_575 ?
C3 O11 Mo2 116.24(19) . . ?
Mo4 O11 Mo2 127.37(9) 3_575 . ?
P3 O12 Mo2 138.40(15) . . ?
P4 O13 Mo4 138.91(15) 3_575 . ?
P3 O14 Mo4 134.33(14) 3_575 . ?
C3 O15 Mo3 129.3(2) 3_575 . ?
C3 O15 Na3 94.99(19) 3_575 . ?
Mo3 O15 Na3 134.95(11) . . ?
C3 O16 Mo1 129.5(2) . . ?
C3 O16 Na3 92.96(19) . . ?
Mo1 O16 Na3 136.63(11) . . ?
C3 O16 Na1 101.6(2) . . ?
Mo1 O16 Na1 88.00(9) . . ?
Na3 O16 Na1 91.96(9) . . ?
P4 O21 Na6 126.17(15) . . ?
P2 C1 P1 111.65(17) . . ?
P4 C2 P3 111.14(18) . . ?
O15 C3 O16 116.8(3) 3_575 . ?
O15 C3 O11 121.7(3) 3_575 . ?
O16 C3 O11 121.4(3) . . ?
O15 C3 Na3 57.52(16) 3_575 . ?
O16 C3 Na3 59.34(16) . . ?
O11 C3 Na3 179.1(2) . . ?
O15 C3 Na1 105.9(2) 3_575 . ?
O16 C3 Na1 54.33(17) . . ?
O11 C3 Na1 105.3(2) . . ?
Na3 C3 Na1 74.60(8) . . ?
O8W Na1 O11W 100.97(12) . . ?
O8W Na1 O2 108.33(11) . . ?
O11W Na1 O2 112.26(12) . . ?
O8W Na1 O4W 89.12(11) . . ?
O11W Na1 O4W 91.75(12) . . ?
O2 Na1 O4W 146.03(11) . . ?
O8W Na1 O1 115.98(11) . . ?
O11W Na1 O1 141.44(11) . . ?
O2 Na1 O1 67.45(9) . . ?
O4W Na1 O1 78.77(10) . . ?
O8W Na1 O16 174.21(12) . . ?
O11W Na1 O16 81.39(10) . . ?
O2 Na1 O16 65.90(9) . . ?
O4W Na1 O16 96.12(10) . . ?
O1 Na1 O16 62.94(8) . . ?
O8W Na1 C3 161.66(12) . . ?
O11W Na1 C3 74.82(10) . . ?
O2 Na1 C3 89.58(9) . . ?
O4W Na1 C3 73.35(10) . . ?
O1 Na1 C3 66.64(9) . . ?
O16 Na1 C3 24.08(8) . . ?
O8W Na1 Mo1 133.65(10) . . ?
O11W Na1 Mo1 120.19(9) . . ?
O2 Na1 Mo1 38.86(6) . . ?
O4W Na1 Mo1 108.55(9) . . ?
O1 Na1 Mo1 35.50(6) . . ?
O16 Na1 Mo1 42.02(6) . . ?
C3 Na1 Mo1 59.81(6) . . ?
O8W Na1 Na3 137.97(9) . . ?
O11W Na1 Na3 43.38(8) . . ?
O2 Na1 Na3 77.18(7) . . ?
O4W Na1 Na3 109.40(9) . . ?
O1 Na1 Na3 104.72(7) . . ?
O16 Na1 Na3 41.99(6) . . ?
C3 Na1 Na3 48.53(7) . . ?
Mo1 Na1 Na3 76.90(3) . . ?
O8W Na1 Na2 35.53(8) . 4_576 ?
O11W Na1 Na2 136.49(9) . 4_576 ?
O2 Na1 Na2 89.47(8) . 4_576 ?
O4W Na1 Na2 88.73(8) . 4_576 ?
O1 Na1 Na2 81.11(7) . 4_576 ?
O16 Na1 Na2 141.78(8) . 4_576 ?
C3 Na1 Na2 145.35(8) . 4_576 ?
Mo1 Na1 Na2 100.61(5) . 4_576 ?
Na3 Na1 Na2 161.63(5) . 4_576 ?
O4 Na2 O1W 146.86(12) . . ?
O4 Na2 O12W 105.16(12) . . ?
O1W Na2 O12W 97.82(13) . . ?
O4 Na2 O2W 79.35(11) . . ?
O1W Na2 O2W 83.71(12) . . ?
O12W Na2 O2W 75.62(12) . . ?
O4 Na2 O8W 103.25(11) . 4_575 ?
O1W Na2 O8W 99.07(12) . 4_575 ?
O12W Na2 O8W 92.77(11) . 4_575 ?
O2W Na2 O8W 168.36(12) . 4_575 ?
O4 Na2 O3 65.13(9) . . ?
O1W Na2 O3 98.25(11) . . ?
O12W Na2 O3 161.00(12) . . ?
O2W Na2 O3 116.23(11) . . ?
O8W Na2 O3 74.73(9) 4_575 . ?
O4 Na2 Mo1 29.36(6) . . ?
O1W Na2 Mo1 127.42(10) . . ?
O12W Na2 Mo1 133.21(10) . . ?
O2W Na2 Mo1 95.98(9) . . ?
O8W Na2 Mo1 91.29(8) 4_575 . ?
O3 Na2 Mo1 35.81(5) . . ?
O4 Na2 Na7 105.66(9) . . ?
O1W Na2 Na7 76.70(9) . . ?
O12W Na2 Na7 41.13(9) . . ?
O2W Na2 Na7 38.97(8) . . ?
O8W Na2 Na7 130.49(9) 4_575 . ?
O3 Na2 Na7 154.58(9) . . ?
Mo1 Na2 Na7 130.82(6) . . ?
O4 Na2 Na1 126.10(9) . 4_575 ?
O1W Na2 Na1 85.11(9) . 4_575 ?
O12W Na2 Na1 65.25(9) . 4_575 ?
O2W Na2 Na1 137.23(10) . 4_575 ?
O8W Na2 Na1 32.95(7) 4_575 4_575 ?
O3 Na2 Na1 106.18(7) . 4_575 ?
Mo1 Na2 Na1 123.07(5) . 4_575 ?
Na7 Na2 Na1 98.27(6) . 4_575 ?
O15 Na3 O15 180.0 . 3_575 ?
O15 Na3 O16 124.82(8) . . ?
O15 Na3 O16 55.18(8) 3_575 . ?
O15 Na3 O16 55.18(8) . 3_575 ?
O15 Na3 O16 124.82(8) 3_575 3_575 ?
O16 Na3 O16 180.0 . 3_575 ?
O15 Na3 O11W 78.13(10) . 3_575 ?
O15 Na3 O11W 101.87(10) 3_575 3_575 ?
O16 Na3 O11W 96.42(9) . 3_575 ?
O16 Na3 O11W 83.58(9) 3_575 3_575 ?
O15 Na3 O11W 101.87(10) . . ?
O15 Na3 O11W 78.13(10) 3_575 . ?
O16 Na3 O11W 83.58(9) . . ?
O16 Na3 O11W 96.42(9) 3_575 . ?
O11W Na3 O11W 180.00(14) 3_575 . ?
O15 Na3 C3 152.51(9) . . ?
O15 Na3 C3 27.49(9) 3_575 . ?
O16 Na3 C3 27.70(9) . . ?
O16 Na3 C3 152.30(9) 3_575 . ?
O11W Na3 C3 99.84(10) 3_575 . ?
O11W Na3 C3 80.16(10) . . ?
O15 Na3 C3 27.49(9) . 3_575 ?
O15 Na3 C3 152.51(9) 3_575 3_575 ?
O16 Na3 C3 152.30(9) . 3_575 ?
O16 Na3 C3 27.70(9) 3_575 3_575 ?
O11W Na3 C3 80.16(10) 3_575 3_575 ?
O11W Na3 C3 99.84(10) . 3_575 ?
C3 Na3 C3 180.0 . 3_575 ?
O15 Na3 Na1 73.31(7) . 3_575 ?
O15 Na3 Na1 106.69(7) 3_575 3_575 ?
O16 Na3 Na1 133.96(6) . 3_575 ?
O16 Na3 Na1 46.04(6) 3_575 3_575 ?
O11W Na3 Na1 41.68(8) 3_575 3_575 ?
O11W Na3 Na1 138.32(7) . 3_575 ?
C3 Na3 Na1 123.14(7) . 3_575 ?
C3 Na3 Na1 56.86(7) 3_575 3_575 ?
O15 Na3 Na1 106.69(7) . . ?
O15 Na3 Na1 73.31(7) 3_575 . ?
O16 Na3 Na1 46.04(6) . . ?
O16 Na3 Na1 133.96(6) 3_575 . ?
O11W Na3 Na1 138.32(8) 3_575 . ?
O11W Na3 Na1 41.68(7) . . ?
C3 Na3 Na1 56.86(7) . . ?
C3 Na3 Na1 123.14(7) 3_575 . ?
Na1 Na3 Na1 180.00(4) 3_575 . ?
O10W Na4 O15W 109.21(15) . . ?
O10W Na4 O5W 134.54(13) . . ?
O15W Na4 O5W 105.21(14) . . ?
O10W Na4 O7W 97.75(12) . . ?
O15W Na4 O7W 76.93(12) . . ?
O5W Na4 O7W 118.51(12) . . ?
O10W Na4 O3W 80.29(11) . 4_576 ?
O15W Na4 O3W 77.93(11) . 4_576 ?
O5W Na4 O3W 78.83(11) . 4_576 ?
O7W Na4 O3W 152.54(12) . 4_576 ?
O10W Na4 O8 76.73(10) . . ?
O15W Na4 O8 153.24(12) . . ?
O5W Na4 O8 85.69(10) . . ?
O7W Na4 O8 76.41(10) . . ?
O3W Na4 O8 128.64(10) 4_576 . ?
O10W Na4 Na5 117.27(10) . 4_576 ?
O15W Na4 Na5 81.54(11) . 4_576 ?
O5W Na4 Na5 41.01(8) . 4_576 ?
O7W Na4 Na5 143.40(10) . 4_576 ?
O3W Na4 Na5 40.40(8) 4_576 4_576 ?
O8 Na4 Na5 119.83(8) . 4_576 ?
O10W Na4 Na7 61.88(9) . 3_575 ?
O15W Na4 Na7 76.73(11) . 3_575 ?
O5W Na4 Na7 157.33(10) . 3_575 ?
O7W Na4 Na7 39.18(8) . 3_575 ?
O3W Na4 Na7 123.06(9) 4_576 3_575 ?
O8 Na4 Na7 84.04(8) . 3_575 ?
Na5 Na4 Na7 155.91(7) 4_576 3_575 ?
O6W Na5 O16W 95.14(13) . . ?
O6W Na5 O9W 178.34(14) . . ?
O16W Na5 O9W 86.40(13) . . ?
O6W Na5 O3W 88.80(11) . . ?
O16W Na5 O3W 172.23(14) . . ?
O9W Na5 O3W 89.75(12) . . ?
O6W Na5 O5W 101.28(12) . 4_575 ?
O16W Na5 O5W 91.62(13) . 4_575 ?
O9W Na5 O5W 79.28(11) . 4_575 ?
O3W Na5 O5W 81.02(11) . 4_575 ?
O6W Na5 O4W 95.15(12) . 3_575 ?
O16W Na5 O4W 100.84(13) . 3_575 ?
O9W Na5 O4W 83.93(11) . 3_575 ?
O3W Na5 O4W 85.44(12) . 3_575 ?
O5W Na5 O4W 158.40(12) 4_575 3_575 ?
O6W Na5 Na6 141.40(10) . 1_454 ?
O16W Na5 Na6 46.52(9) . 1_454 ?
O9W Na5 Na6 40.19(8) . 1_454 ?
O3W Na5 Na6 128.70(9) . 1_454 ?
O5W Na5 Na6 79.26(8) 4_575 1_454 ?
O4W Na5 Na6 96.54(8) 3_575 1_454 ?
O6W Na5 Na4 108.30(9) . 4_575 ?
O16W Na5 Na4 128.45(11) . 4_575 ?
O9W Na5 Na4 71.11(9) . 4_575 ?
O3W Na5 Na4 43.79(8) . 4_575 ?
O5W Na5 Na4 39.91(8) 4_575 4_575 ?
O4W Na5 Na4 121.11(9) 3_575 4_575 ?
Na6 Na5 Na4 96.66(5) 1_454 4_575 ?
O9W Na6 O9W 180.000(1) 3_575 1_656 ?
O9W Na6 O16W 93.93(11) 3_575 1_656 ?
O9W Na6 O16W 86.07(11) 1_656 1_656 ?
O9W Na6 O16W 86.07(11) 3_575 3_575 ?
O9W Na6 O16W 93.93(11) 1_656 3_575 ?
O16W Na6 O16W 180.00(8) 1_656 3_575 ?
O9W Na6 O21 90.85(9) 3_575 . ?
O9W Na6 O21 89.15(9) 1_656 . ?
O16W Na6 O21 85.40(11) 1_656 . ?
O16W Na6 O21 94.60(11) 3_575 . ?
O9W Na6 O21 89.15(9) 3_575 3_676 ?
O9W Na6 O21 90.85(9) 1_656 3_676 ?
O16W Na6 O21 94.60(11) 1_656 3_676 ?
O16W Na6 O21 85.40(11) 3_575 3_676 ?
O21 Na6 O21 180.0 . 3_676 ?
O9W Na6 Na5 136.96(8) 3_575 1_656 ?
O9W Na6 Na5 43.04(8) 1_656 1_656 ?
O16W Na6 Na5 43.34(9) 1_656 1_656 ?
O16W Na6 Na5 136.66(9) 3_575 1_656 ?
O21 Na6 Na5 82.19(6) . 1_656 ?
O21 Na6 Na5 97.81(6) 3_676 1_656 ?
O9W Na6 Na5 43.04(8) 3_575 3_575 ?
O9W Na6 Na5 136.96(8) 1_656 3_575 ?
O16W Na6 Na5 136.66(9) 1_656 3_575 ?
O16W Na6 Na5 43.34(9) 3_575 3_575 ?
O21 Na6 Na5 97.81(6) . 3_575 ?
O21 Na6 Na5 82.19(6) 3_676 3_575 ?
Na5 Na6 Na5 180.00(6) 1_656 3_575 ?
O2W Na7 O17W 147.5(2) . . ?
O2W Na7 O14W 99.93(15) . . ?
O17W Na7 O14W 109.58(19) . . ?
O2W Na7 O7W 83.62(12) . 3_575 ?
O17W Na7 O7W 88.51(14) . 3_575 ?
O14W Na7 O7W 128.26(16) . 3_575 ?
O2W Na7 O12W 75.95(12) . . ?
O17W Na7 O12W 89.50(17) . . ?
O14W Na7 O12W 91.70(14) . . ?
O7W Na7 O12W 137.92(14) 3_575 . ?
O2W Na7 Na2 40.75(8) . . ?
O17W Na7 Na2 128.92(17) . . ?
O14W Na7 Na2 82.99(12) . . ?
O7W Na7 Na2 122.91(10) 3_575 . ?
O12W Na7 Na2 39.72(8) . . ?
O2W Na7 Na4 74.94(10) . 3_575 ?
O17W Na7 Na4 116.78(14) . 3_575 ?
O14W Na7 Na4 91.04(12) . 3_575 ?
O7W Na7 Na4 39.61(8) 3_575 3_575 ?
O12W Na7 Na4 150.80(11) . 3_575 ?
Na2 Na7 Na4 112.06(7) . 3_575 ?
Na7 O2W Na2 100.29(13) . . ?
Na5 O3W Na4 95.81(11) . 4_575 ?
Na1 O4W Na5 129.14(13) . 3_575 ?
Na4 O5W Na5 99.08(12) . 4_576 ?
Na7 O7W Na4 101.21(13) 3_575 . ?
Na1 O8W Na2 111.52(12) . 4_576 ?
Na6 O9W Na5 96.77(13) 1_454 . ?
Na1 O11W Na3 94.94(11) . . ?
Na2 O12W Na7 99.15(13) . . ?
Na5 O16W Na6 90.14(13) . 1_454 ?

loop_
_geom_bond_atom_site_label_1
_geom_bond_atom_site_label_2
_geom_bond_distance
_geom_bond_site_symmetry_2
_geom_bond_publ_flag
Mo1 O23 1.706(2) . ?
Mo1 O4 1.917(2) . ?
Mo1 O1 1.946(2) . ?
Mo1 O3 2.091(2) . ?
Mo1 O2 2.103(2) . ?
Mo1 O16 2.236(2) . ?
Mo1 Mo2 2.5583(4) . ?
Mo1 Na1 3.3383(16) . ?
Mo1 Na2 3.5577(17) . ?
Mo3 O9 1.696(2) . ?
Mo3 O8 1.931(2) . ?
Mo3 O7 1.938(2) . ?
Mo3 O5 2.108(2) . ?
Mo3 O6 2.119(2) . ?
Mo3 O15 2.196(2) . ?
Mo3 Mo4 2.5543(4) . ?
Mo2 O19 1.682(3) . ?
Mo2 O1 1.932(2) . ?
Mo2 O4 1.935(2) . ?
Mo2 O12 2.039(2) . ?
Mo2 O10 2.073(2) . ?
Mo2 O11 2.511(2) . ?
Mo4 O22 1.677(2) . ?
Mo4 O7 1.935(2) . ?
Mo4 O8 1.942(2) . ?
Mo4 O13 2.066(2) . ?
Mo4 O14 2.083(2) . ?
Mo4 O11 2.501(2) 3_575 ?
P1 O17 1.506(2) . ?
P1 O6 1.543(2) . ?
P1 O3 1.543(2) . ?
P1 C1 1.812(3) . ?
P2 O18 1.504(2) . ?
P2 O5 1.536(3) . ?
P2 O2 1.539(2) . ?
P2 C1 1.804(3) . ?
P3 O20 1.497(2) . ?
P3 O12 1.534(2) . ?
P3 O14 1.547(2) 3_575 ?
P3 C2 1.808(4) . ?
P4 O21 1.502(3) . ?
P4 O10 1.533(3) . ?
P4 O13 1.540(3) 3_575 ?
P4 C2 1.802(4) . ?
O1 Na1 2.552(3) . ?
O2 Na1 2.409(3) . ?
O3 Na2 2.691(3) . ?
O4 Na2 2.306(3) . ?
O8 Na4 2.600(3) . ?
O11 C3 1.301(4) . ?
O11 Mo4 2.501(2) 3_575 ?
O13 P4 1.540(3) 3_575 ?
O14 P3 1.547(2) 3_575 ?
O15 C3 1.279(4) 3_575 ?
O15 Na3 2.338(2) . ?
O16 C3 1.285(4) . ?
O16 Na3 2.378(2) . ?
O16 Na1 2.558(3) . ?
O21 Na6 2.631(3) . ?
C3 O15 1.279(4) 3_575 ?
C3 Na3 2.760(3) . ?
C3 Na1 3.085(4) . ?
Na1 O8W 2.291(3) . ?
Na1 O11W 2.370(3) . ?
Na1 O4W 2.425(3) . ?
Na1 Na3 3.5516(16) . ?
Na1 Na2 3.919(2) 4_576 ?
Na2 O1W 2.340(3) . ?
Na2 O12W 2.387(4) . ?
Na2 O2W 2.447(3) . ?
Na2 O8W 2.448(3) 4_575 ?
Na2 Na7 3.689(3) . ?
Na2 Na1 3.919(2) 4_575 ?
Na3 O15 2.338(2) 3_575 ?
Na3 O16 2.378(2) 3_575 ?
Na3 O11W 2.448(3) 3_575 ?
Na3 O11W 2.448(3) . ?
Na3 C3 2.760(3) 3_575 ?
Na3 Na1 3.5516(16) 3_575 ?
Na4 O10W 2.388(4) . ?
Na4 O15W 2.410(4) . ?
Na4 O5W 2.420(3) . ?
Na4 O7W 2.428(3) . ?
Na4 O3W 2.591(4) 4_576 ?
Na4 Na5 3.724(2) 4_576 ?
Na4 Na7 3.735(3) 3_575 ?
Na5 O6W 2.363(3) . ?
Na5 O16W 2.409(4) . ?
Na5 O9W 2.412(3) . ?
Na5 O3W 2.426(3) . ?
Na5 O5W 2.475(3) 4_575 ?
Na5 O4W 2.493(3) 3_575 ?
Na5 Na6 3.5097(16) 1_454 ?
Na5 Na4 3.724(2) 4_575 ?
Na6 O9W 2.281(3) 3_575 ?
Na6 O9W 2.281(3) 1_656 ?
Na6 O16W 2.547(4) 1_656 ?
Na6 O16W 2.547(4) 3_575 ?
Na6 O21 2.631(3) 3_676 ?
Na6 Na5 3.5097(16) 1_656 ?
Na6 Na5 3.5097(16) 3_575 ?
Na7 O2W 2.358(4) . ?
Na7 O17W 2.359(5) . ?
Na7 O14W 2.379(4) . ?
Na7 O7W 2.406(4) 3_575 ?
Na7 O12W 2.458(4) . ?
Na7 Na4 3.735(3) 3_575 ?
O3W Na4 2.591(4) 4_575 ?
O4W Na5 2.493(3) 3_575 ?
O5W Na5 2.475(3) 4_576 ?
O7W Na7 2.406(4) 3_575 ?
O8W Na2 2.448(3) 4_576 ?
O9W Na6 2.281(3) 1_454 ?
O16W Na6 2.547(4) 1_454 ?
